data_4318452
loop_
_publ_author_name
'Stefan Nogai'
'Hubert Schmidbaur'

_publ_contact_author
;
    Prof. Dr. H. Schmidbaur
    Anorganisch-chemisches Institut
    der Technischen Universit\"at M\"unchen
    Lichtenbergstra\"se 4
    D-85747 Garching
    Germany
;
_publ_contact_author_email H.Schmidbaur@lrz.tu-muenchen.de
_publ_contact_author_fax '++49 89 2891-3125'
_publ_contact_author_phone '++49 89 2891-3130'
_publ_section_title
;
 Dichlorogallane (HGaCl2)2: Its Molecular Structure and Synthetic
 Potential
;
_journal_name_full 'Inorganic Chemistry'
_journal_page_first 4770
_journal_page_last 4774
_journal_paper_doi 10.1021/ic0203015
_journal_volume 41
_journal_year 2002
_chemical_formula_sum 'C6 H15 Cl3 Ga P'
_chemical_formula_weight 294.22
_chemical_name_systematic
;
  ?
;
_space_group_IT_number 14
_symmetry_cell_setting monoclinic
_symmetry_space_group_name_Hall '-P 2yn'
_symmetry_space_group_name_H-M 'P 1 21/n 1'
_atom_sites_solution_hydrogens difmap
_atom_sites_solution_primary direct
_atom_sites_solution_secondary difmap
_audit_creation_method SHELXL-97
_cell_angle_alpha 90.00
_cell_angle_beta 91.5461(12)
_cell_angle_gamma 90.00
_cell_formula_units_Z 4
_cell_length_a 7.3043(2)
_cell_length_b 12.8006(4)
_cell_length_c 13.3458(4)
_cell_measurement_reflns_used 46636
_cell_measurement_temperature 143(2)
_cell_volume 1247.37(6)
_computing_cell_refinement DENZO
_computing_data_collection XPRESS
_computing_data_reduction SCALEPACK
_computing_molecular_graphics SHELXTL-PLUS
_computing_publication_material 'SHELXL-97 (Sheldrick, 1997)'
_computing_structure_refinement 'SHELXL-97 (Sheldrick, 1997)'
_computing_structure_solution 'SHELXS-97 (Sheldrick, 1990)'
_diffrn_ambient_temperature 143(2)
_diffrn_measured_fraction_theta_full 0.999
_diffrn_measured_fraction_theta_max 0.999
_diffrn_measurement_device_type 'NONIUS DIP 2020'
_diffrn_measurement_method phi-rotation
_diffrn_radiation_monochromator graphite
_diffrn_radiation_source 'fine-focus sealed tube'
_diffrn_radiation_type MoK\a
_diffrn_radiation_wavelength 0.71073
_diffrn_reflns_av_R_equivalents 0.0396
_diffrn_reflns_av_sigmaI/netI 0.0280
_diffrn_reflns_limit_h_max 9
_diffrn_reflns_limit_h_min -9
_diffrn_reflns_limit_k_max 16
_diffrn_reflns_limit_k_min -16
_diffrn_reflns_limit_l_max 16
_diffrn_reflns_limit_l_min -16
_diffrn_reflns_number 46636
_diffrn_reflns_theta_full 26.75
_diffrn_reflns_theta_max 26.75
_diffrn_reflns_theta_min 2.20
_exptl_absorpt_coefficient_mu 2.925
_exptl_absorpt_correction_T_max 0.867
_exptl_absorpt_correction_T_min 0.565
_exptl_absorpt_correction_type delabs
_exptl_crystal_colour colourless
_exptl_crystal_density_diffrn 1.567
_exptl_crystal_density_method 'not measured'
_exptl_crystal_description plate
_exptl_crystal_F_000 592
_exptl_crystal_size_max 0.20
_exptl_crystal_size_mid 0.20
_exptl_crystal_size_min 0.10
_refine_diff_density_max 0.303
_refine_diff_density_min -0.293
_refine_diff_density_rms 0.055
_refine_ls_extinction_method none
_refine_ls_goodness_of_fit_ref 1.118
_refine_ls_hydrogen_treatment isotropic
_refine_ls_matrix_type full
_refine_ls_number_parameters 160
_refine_ls_number_reflns 2657
_refine_ls_number_restraints 0
_refine_ls_restrained_S_all 1.118
_refine_ls_R_factor_all 0.0247
_refine_ls_R_factor_gt 0.0227
_refine_ls_shift/su_max 0.001
_refine_ls_shift/su_mean 0.000
_refine_ls_structure_factor_coef Fsqd
_refine_ls_weighting_details 'calc w=1/[\s^2^(Fo^2^)+(0.0164P)^2^+0.3903P] where P=(Fo^2^+2Fc^2^)/3'
_refine_ls_weighting_scheme calc
_refine_ls_wR_factor_gt 0.0522
_refine_ls_wR_factor_ref 0.0531
_reflns_number_gt 2520
_reflns_number_total 2657
_reflns_threshold_expression >2sigma(I)
_cod_data_source_file ic0203015_4.cif
_cod_data_source_block nog16
_cod_database_code 4318452

loop_
_symmetry_equiv_pos_as_xyz
'x, y, z'
'-x+1/2, y+1/2, -z+1/2'
'-x, -y, -z'
'x-1/2, -y-1/2, z-1/2'

loop_
_atom_site_label
_atom_site_type_symbol
_atom_site_fract_x
_atom_site_fract_y
_atom_site_fract_z
_atom_site_U_iso_or_equiv
_atom_site_adp_type
_atom_site_occupancy
_atom_site_symmetry_multiplicity
_atom_site_calc_flag
_atom_site_refinement_flags
_atom_site_disorder_assembly
_atom_site_disorder_group
Ga1 Ga 0.05221(2) 0.234681(15) 0.783840(14) 0.02655(7) Uani 1 1 d . . .
C12 C 0.1785(3) 0.45131(19) 0.61276(19) 0.0445(5) Uani 1 1 d . . .
P1 P -0.11512(6) 0.37981(3) 0.72364(3) 0.02415(10) Uani 1 1 d . . .
C21 C -0.2679(3) 0.43014(16) 0.81694(15) 0.0332(4) Uani 1 1 d . . .
Cl3 Cl -0.11859(6) 0.14568(3) 0.88501(3) 0.03574(12) Uani 1 1 d . . .
C31 C -0.2548(3) 0.34506(15) 0.61396(14) 0.0324(4) Uani 1 1 d . . .
Cl2 Cl 0.12516(7) 0.14064(4) 0.65513(4) 0.03828(12) Uani 1 1 d . . .
C11 C 0.0393(3) 0.48460(15) 0.68934(16) 0.0338(4) Uani 1 1 d . . .
Cl1 Cl 0.29420(6) 0.28845(4) 0.86718(4) 0.04227(13) Uani 1 1 d . . .
C22 C -0.1724(4) 0.45663(18) 0.91637(16) 0.0421(5) Uani 1 1 d . . .
C32 C -0.3786(3) 0.25162(17) 0.63225(18) 0.0374(4) Uani 1 1 d . . .
H22C H -0.255(3) 0.4877(18) 0.9621(17) 0.048(6) Uiso 1 1 d . . .
H12C H 0.253(3) 0.5076(19) 0.5966(17) 0.045(6) Uiso 1 1 d . . .
H21B H -0.360(3) 0.3791(18) 0.8217(17) 0.046(6) Uiso 1 1 d . . .
H32C H -0.448(3) 0.2401(16) 0.5753(19) 0.041(6) Uiso 1 1 d . . .
H12B H 0.251(3) 0.396(2) 0.6366(19) 0.055(7) Uiso 1 1 d . . .
H31B H -0.328(3) 0.4061(18) 0.5933(16) 0.043(6) Uiso 1 1 d . . .
H11B H 0.102(3) 0.5090(19) 0.7493(19) 0.052(7) Uiso 1 1 d . . .
H21A H -0.326(3) 0.4923(18) 0.7854(16) 0.039(6) Uiso 1 1 d . . .
H31A H -0.170(3) 0.3299(17) 0.5617(17) 0.042(6) Uiso 1 1 d . . .
H32B H -0.459(4) 0.261(2) 0.684(2) 0.066(8) Uiso 1 1 d . . .
H22B H -0.076(3) 0.505(2) 0.9087(18) 0.053(7) Uiso 1 1 d . . .
H11A H -0.037(3) 0.5424(18) 0.6667(17) 0.043(6) Uiso 1 1 d . . .
H12A H 0.116(4) 0.429(2) 0.549(2) 0.071(8) Uiso 1 1 d . . .
H32A H -0.310(4) 0.191(2) 0.646(2) 0.063(8) Uiso 1 1 d . . .
H22A H -0.122(3) 0.396(2) 0.9507(18) 0.053(7) Uiso 1 1 d . . .

loop_
_atom_site_aniso_label
_atom_site_aniso_U_11
_atom_site_aniso_U_22
_atom_site_aniso_U_33
_atom_site_aniso_U_23
_atom_site_aniso_U_13
_atom_site_aniso_U_12
Ga1 0.02525(12) 0.02572(11) 0.02863(12) 0.00328(7) -0.00003(8) -0.00063(7)
C12 0.0393(12) 0.0424(12) 0.0526(14) 0.0111(10) 0.0130(10) -0.0035(10)
P1 0.0250(2) 0.0225(2) 0.0249(2) -0.00006(16) -0.00069(17) -0.00166(17)
C21 0.0327(10) 0.0327(9) 0.0343(10) -0.0012(8) 0.0028(8) 0.0004(8)
Cl3 0.0387(3) 0.0331(2) 0.0356(2) 0.00459(18) 0.00483(19) -0.00926(18)
C31 0.0372(10) 0.0328(10) 0.0269(9) 0.0000(7) -0.0047(8) -0.0015(8)
Cl2 0.0408(3) 0.0366(2) 0.0377(3) -0.00332(19) 0.0055(2) 0.0068(2)
C11 0.0326(9) 0.0273(9) 0.0415(11) 0.0031(8) 0.0003(8) -0.0046(8)
Cl1 0.0298(2) 0.0585(3) 0.0381(3) 0.0082(2) -0.0063(2) -0.0116(2)
C22 0.0592(14) 0.0376(11) 0.0295(10) -0.0040(8) 0.0006(10) 0.0042(11)
C32 0.0354(11) 0.0369(10) 0.0394(12) -0.0038(9) -0.0081(9) -0.0062(9)

loop_
_atom_type_symbol
_atom_type_description
_atom_type_scat_dispersion_real
_atom_type_scat_dispersion_imag
_atom_type_scat_source
C C 0.0033 0.0016 'International Tables Vol C Tables 4.2.6.8 and 6.1.1.4'
H H 0.0000 0.0000 'International Tables Vol C Tables 4.2.6.8 and 6.1.1.4'
P P 0.1023 0.0942 'International Tables Vol C Tables 4.2.6.8 and 6.1.1.4'
Cl Cl 0.1484 0.1585 'International Tables Vol C Tables 4.2.6.8 and 6.1.1.4'
Ga Ga 0.2307 1.6083 'International Tables Vol C Tables 4.2.6.8 and 6.1.1.4'

loop_
_geom_angle_atom_site_label_1
_geom_angle_atom_site_label_2
_geom_angle_atom_site_label_3
_geom_angle
_geom_angle_site_symmetry_1
_geom_angle_site_symmetry_3
_geom_angle_publ_flag
Cl1 Ga1 Cl2 111.47(2) . . ?
Cl1 Ga1 Cl3 108.60(2) . . ?
Cl2 Ga1 Cl3 110.84(2) . . ?
Cl1 Ga1 P1 109.41(2) . . ?
Cl2 Ga1 P1 107.656(18) . . ?
Cl3 Ga1 P1 108.835(18) . . ?
C11 C12 H12C 110.1(14) . . ?
C11 C12 H12B 111.4(15) . . ?
H12C C12 H12B 110(2) . . ?
C11 C12 H12A 110.6(15) . . ?
H12C C12 H12A 106(2) . . ?
H12B C12 H12A 109(2) . . ?
C21 P1 C31 107.32(10) . . ?
C21 P1 C11 107.95(9) . . ?
C31 P1 C11 108.44(9) . . ?
C21 P1 Ga1 111.70(7) . . ?
C31 P1 Ga1 110.92(6) . . ?
C11 P1 Ga1 110.38(7) . . ?
C22 C21 P1 113.71(15) . . ?
C22 C21 H21B 114.0(14) . . ?
P1 C21 H21B 104.7(14) . . ?
C22 C21 H21A 111.9(12) . . ?
P1 C21 H21A 104.8(12) . . ?
H21B C21 H21A 107.0(18) . . ?
C32 C31 P1 112.70(14) . . ?
C32 C31 H31B 110.4(13) . . ?
P1 C31 H31B 108.7(13) . . ?
C32 C31 H31A 110.7(13) . . ?
P1 C31 H31A 106.0(13) . . ?
H31B C31 H31A 108.2(18) . . ?
C12 C11 P1 113.12(14) . . ?
C12 C11 H11B 109.8(14) . . ?
P1 C11 H11B 108.3(14) . . ?
C12 C11 H11A 113.0(13) . . ?
P1 C11 H11A 106.7(13) . . ?
H11B C11 H11A 105.5(19) . . ?
C21 C22 H22C 111.4(14) . . ?
C21 C22 H22B 112.1(15) . . ?
H22C C22 H22B 106(2) . . ?
C21 C22 H22A 113.4(14) . . ?
H22C C22 H22A 105.6(19) . . ?
H22B C22 H22A 107(2) . . ?
C31 C32 H32C 108.2(14) . . ?
C31 C32 H32B 114.1(16) . . ?
H32C C32 H32B 107(2) . . ?
C31 C32 H32A 111.3(16) . . ?
H32C C32 H32A 108(2) . . ?
H32B C32 H32A 108(2) . . ?

loop_
_geom_bond_atom_site_label_1
_geom_bond_atom_site_label_2
_geom_bond_distance
_geom_bond_site_symmetry_2
_geom_bond_publ_flag
Ga1 Cl1 2.1746(5) . ?
Ga1 Cl2 2.1756(5) . ?
Ga1 Cl3 2.1836(5) . ?
Ga1 P1 2.3531(5) . ?
C12 C11 1.522(3) . ?
C12 H12C 0.93(2) . ?
C12 H12B 0.93(3) . ?
C12 H12A 1.00(3) . ?
P1 C21 1.8126(19) . ?
P1 C31 1.8168(19) . ?
P1 C11 1.8191(19) . ?
C21 C22 1.521(3) . ?
C21 H21B 0.94(2) . ?
C21 H21A 0.99(2) . ?
C31 C32 1.523(3) . ?
C31 H31B 0.98(2) . ?
C31 H31A 0.96(2) . ?
C11 H11B 0.96(3) . ?
C11 H11A 0.97(2) . ?
C22 H22C 0.96(2) . ?
C22 H22B 0.94(3) . ?
C22 H22A 0.96(3) . ?
C32 H32C 0.92(3) . ?
C32 H32B 0.92(3) . ?
C32 H32A 0.94(3) . ?

loop_
_geom_torsion_atom_site_label_1
_geom_torsion_atom_site_label_2
_geom_torsion_atom_site_label_3
_geom_torsion_atom_site_label_4
_geom_torsion
_geom_torsion_site_symmetry_1
_geom_torsion_site_symmetry_2
_geom_torsion_site_symmetry_3
_geom_torsion_site_symmetry_4
_geom_torsion_publ_flag
Cl1 Ga1 P1 C21 -84.78(7) . . . . ?
Cl2 Ga1 P1 C21 153.93(7) . . . . ?
Cl3 Ga1 P1 C21 33.74(7) . . . . ?
Cl1 Ga1 P1 C31 155.54(7) . . . . ?
Cl2 Ga1 P1 C31 34.25(7) . . . . ?
Cl3 Ga1 P1 C31 -85.95(7) . . . . ?
Cl1 Ga1 P1 C11 35.33(7) . . . . ?
Cl2 Ga1 P1 C11 -85.95(7) . . . . ?
Cl3 Ga1 P1 C11 153.85(7) . . . . ?
C31 P1 C21 C22 176.41(15) . . . . ?
C11 P1 C21 C22 -66.89(17) . . . . ?
Ga1 P1 C21 C22 54.63(16) . . . . ?
C21 P1 C31 C32 -68.34(17) . . . . ?
C11 P1 C31 C32 175.28(15) . . . . ?
Ga1 P1 C31 C32 53.93(17) . . . . ?
C21 P1 C11 C12 178.61(16) . . . . ?
C31 P1 C11 C12 -65.42(18) . . . . ?
Ga1 P1 C11 C12 56.26(17) . . . . ?
